data_4513792
loop_
_publ_author_name
'Eddleston, Mark D.'
'Arhangelskis, Mihails'
'F\'abi\'an, Laszlo'
'Tizzard, Graham J.'
'Coles, Simon J.'
'Jones, William'

_publ_section_title
;
 Investigation of an Amide-Pseudo Amide Hydrogen Bonding Motif within a
 Series of Theophylline:Amide Cocrystals
;
_journal_name_full 'Crystal Growth &amp; Design'
_journal_paper_doi 10.1021/acs.cgd.5b00905
_journal_year 2015
_chemical_formula_moiety '(C7 H8 N4 O2), (C5 H5 N3 O1)'
_chemical_formula_structural '(C7 H8 N4 O2), (C5 H5 N3 O1)'
_chemical_formula_sum 'C12 H13 N7 O3'
_chemical_formula_weight 303.28
_chemical_name_common '1:1 theophylline pyrazinamide cocrystal Form I'
_space_group_crystal_system orthorhombic
_space_group_IT_number 33
_space_group_name_Hall 'P 2c -2n'
_space_group_name_H-M_alt 'P n a 21'
_symmetry_space_group_name_Hall 'P 2c -2n'
_symmetry_space_group_name_H-M 'P n a 21'
_cell_angle_alpha 90
_cell_angle_beta 90
_cell_angle_gamma 90
_cell_formula_units_Z 4
_cell_length_a 13.4545(15)
_cell_length_b 13.2880(19)
_cell_length_c 7.62149(40)
_cell_measurement_temperature 293
_cell_volume 1362.6(3)
_computing_cell_refinement 'DICVOL 06 (Louer et al)'
_computing_data_collection 'X'Pert Data Collector (Panalytical)'
_computing_structure_refinement 'TOPAS Academic (Coelho 2007)'
_computing_structure_solution 'Expo 2014 (Altomare et al)'
_diffrn_ambient_temperature 293
_diffrn_detector_type X'Celerator
_diffrn_measurement_device_type 'Panalytical X'pert Powder'
_diffrn_radiation_monochromator none
_diffrn_radiation_type 'Cu K\a'
_diffrn_radiation_wavelength 1.5418
_diffrn_source 'sealed X-ray tube'
_diffrn_source_target Cu
_exptl_crystal_density_diffrn 1.4784(4)
_exptl_crystal_density_method 'not measured'
_exptl_crystal_F_000 632
_pd_char_colour white
_pd_instr_location ' ?'
_pd_meas_2theta_range_inc 0.0167
_pd_meas_2theta_range_max 49.975
_pd_meas_2theta_range_min 3.000
_pd_meas_number_of_points 2812
_pd_meas_scan_method cont
_pd_prep_temperature 293
_pd_proc_2theta_range_inc 0.0167
_pd_proc_2theta_range_max 49.975
_pd_proc_2theta_range_min 5
_pd_proc_ls_background_function 'Chebyshev polynomial'
_pd_proc_ls_profile_function pseudo-Voigt
_pd_proc_ls_prof_R_factor 0.050
_pd_proc_ls_prof_wR_expected 0.013
_pd_proc_ls_prof_wR_factor 0.066
_pd_proc_wavelength 1.5418
_pd_spec_mounting 'glass slide'
_pd_spec_size_axial 14
_pd_spec_size_equat 10
_pd_spec_size_thick 0.5
_refine_ls_goodness_of_fit_all 5.235
_refine_ls_hydrogen_treatment mixed
_refine_ls_matrix_type full
_refine_ls_number_constraints 92
_refine_ls_number_parameters 37
_refine_ls_number_restraints 0
_refine_ls_R_I_factor 0.010
_refine_ls_weighting_scheme calc
_cod_data_source_file cg5b00905_si_002.cif
_cod_data_source_block ME_003
_cod_original_cell_volume 1362.59(36)
_cod_database_code 4513792

loop_
_symmetry_equiv_pos_as_xyz
'-x, -y, z+1/2'
'-x+1/2, y+1/2, z+1/2'
'x, y, z'
'x+1/2, -y+1/2, z'

loop_
_atom_site_label
_atom_site_type_symbol
_atom_site_fract_x
_atom_site_fract_y
_atom_site_fract_z
_atom_site_occupancy
_atom_site_B_iso_or_equiv
N3 N 0.91743(77) 0.35510(31) 0.6722(11) 1 3.77(13)
C5 C 0.99516(71) 0.29479(42) 0.7381(10) 1 3.77(13)
N4 N 0.98451(68) 0.19117(39) 0.7213(11) 1 3.77(13)
C6 C 0.89980(70) 0.15213(30) 0.6483(12) 1 3.77(13)
C2 C 0.82478(72) 0.21385(36) 0.5820(11) 1 3.77(13)
C3 C 0.83138(78) 0.32095(35) 0.5861(11) 1 3.77(13)
N2 N 0.75228(75) 0.14894(49) 0.5220(13) 1 3.77(13)
C1 C 0.78557(78) 0.05480(42) 0.5549(16) 1 3.77(13)
N1 N 0.87552(76) 0.05341(31) 0.6313(16) 1 3.77(13)
C4 C 0.91954(90) 0.46585(31) 0.6902(16) 1 3.77(13)
O2 O 1.06834(72) 0.33333(58) 0.8083(12) 1 3.77(13)
C7 C 1.06548(69) 0.12607(56) 0.7816(15) 1 3.77(13)
O1 O 0.77024(87) 0.38225(47) 0.5256(14) 1 3.77(13)
H2 H 0.69298(77) 0.16606(62) 0.4762(13) 1 3.77(13)
H1 H 0.74893(84) -0.00378(49) 0.5297(19) 1 3.77(13)
H5 H 0.97008(90) 0.48333(40) 0.7703(16) 1 3.77(13)
H3 H 0.93165(98) 0.49671(38) 0.5797(17) 1 3.77(13)
H4 H 0.85702(92) 0.48829(31) 0.7314(17) 1 3.77(13)
H8 H 1.06904(71) 0.12621(69) 0.9058(15) 1 3.77(13)
H7 H 1.12623(68) 0.14948(65) 0.7342(15) 1 3.77(13)
H6 H 1.05310(74) 0.05975(52) 0.7416(17) 1 3.77(13)
O3 O 0.56078(76) 0.18302(64) 0.3535(15) 1 3.77(13)
N7 N 0.29629(72) 0.19422(96) 0.0684(17) 1 3.77(13)
N6 N 0.40189(76) 0.36902(52) 0.1621(19) 1 3.77(13)
C9 C 0.43612(61) 0.27678(40) 0.2008(11) 1 3.77(13)
N5 N 0.58809(69) 0.35123(67) 0.3116(18) 1 3.77(13)
C10 C 0.38305(70) 0.18963(57) 0.1541(16) 1 3.77(13)
H11 H 0.40873(87) 0.12572(47) 0.1820(22) 1 3.77(13)
C11 C 0.26136(68) 0.2866(11) 0.0325(14) 1 3.77(13)
H12 H 0.19980(71) 0.2916(14) -0.0263(16) 1 3.77(13)
C12 C 0.31419(81) 0.37391(89) 0.0799(20) 1 3.77(13)
H13 H 0.2889(10) 0.4386(10) 0.0539(27) 1 3.77(13)
C8 C 0.53459(60) 0.26739(48) 0.2953(11) 1 3.77(13)
H10 H 0.64483(69) 0.34968(91) 0.3690(18) 1 3.77(13)
H9 H 0.57105(87) 0.40800(62) 0.2614(24) 1 3.77(13)

loop_
_geom_angle_atom_site_label_1
_geom_angle_atom_site_label_2
_geom_angle_atom_site_label_3
_geom_angle
C5 N3 C3 126.4(7)
C5 N3 C4 121.2(7)
C3 N3 C4 112.4(7)
N3 C5 N4 117.0(7)
N3 C5 O2 120.7(8)
N4 C5 O2 122.3(8)
C5 N4 C6 119.9(7)
C5 N4 C7 118.6(7)
C6 N4 C7 121.5(7)
N4 C6 C2 121.8(7)
N4 C6 N1 127.2(7)
C2 C6 N1 111.1(7)
C6 C2 C3 122.2(7)
C6 C2 N2 105.3(7)
C3 C2 N2 132.4(7)
N3 C3 C2 112.6(7)
N3 C3 O1 120.4(8)
C2 C3 O1 127.1(8)
C2 N2 C1 106.4(8)
C2 N2 H2 127(1)
C1 N2 H2 127(1)
N2 C1 N1 113.1(9)
N2 C1 H1 124(1)
N1 C1 H1 123(1)
C6 N1 C1 104.2(8)
N3 C4 H5 109(1)
N3 C4 H3 111(1)
N3 C4 H4 109(1)
H5 C4 H3 110(1)
H5 C4 H4 110(1)
H3 C4 H4 108(1)
N4 C7 H8 110(1)
N4 C7 H7 109(1)
N4 C7 H6 109(1)
H8 C7 H7 110(1)
H8 C7 H6 109(1)
H7 C7 H6 110(1)
C10 N7 C11 117(1)
C9 N6 C12 117(1)
N6 C9 C10 121.5(8)
N6 C9 C8 118.7(7)
C10 C9 C8 119.8(7)
C8 N5 H10 120(1)
C8 N5 H9 123(1)
H10 N5 H9 118(2)
N7 C10 C9 121.9(9)
N7 C10 H11 118(1)
C9 C10 H11 120(1)
N7 C11 H12 118(1)
N7 C11 C12 122(1)
H12 C11 C12 120(1)
N6 C12 C11 122(1)
N6 C12 H13 117(2)
C11 C12 H13 121(2)
O3 C8 C9 119.2(8)
O3 C8 N5 124.2(9)
C9 C8 N5 116.6(7)

loop_
_geom_bond_atom_site_label_1
_geom_bond_atom_site_label_2
_geom_bond_distance
N3 C5 1.41(1)
N3 C3 1.41(1)
N3 C4 1.478(6)
C5 N4 1.390(8)
C5 O2 1.23(1)
N4 C6 1.37(1)
N4 C7 1.47(1)
C6 C2 1.40(1)
C6 N1 1.358(7)
C2 C3 1.426(7)
C2 N2 1.38(1)
C3 O1 1.25(1)
N2 C1 1.35(1)
N2 H2 0.90(1)
C1 N1 1.34(2)
C1 H1 0.94(1)
C4 H5 0.94(2)
C4 H3 0.95(2)
C4 H4 0.95(2)
C7 H8 0.95(2)
C7 H7 0.95(1)
C7 H6 0.95(1)
O3 C8 1.26(1)
N7 C10 1.34(1)
N7 C11 1.34(2)
N6 C9 1.34(1)
N6 C12 1.34(2)
C9 C10 1.41(1)
C9 C8 1.51(1)
N5 C8 1.33(1)
N5 H10 0.88(1)
N5 H9 0.88(1)
C10 H11 0.94(1)
C11 H12 0.94(1)
C11 C12 1.41(2)
C12 H13 0.95(2)
